data_4340251
loop_
_publ_author_name
'Cotton, F. Albert'
'Donahue, James P.'
'Gruhn, Nadine E.'
'Lichtenberger, Dennis L.'
'Murillo, Carlos A.'
'Timmons, Daren J.'
'Van Dorn, Laura O.'
'Villagr\'an, Dino'
'Wang, Xiaoping'

_publ_section_title
;
 Facilitating access to the most easily ionized molecule: an improved
 synthesis of the key intermediate, W2(hpp)4Cl2, and related compounds.
;
_journal_issue 1
_journal_name_full 'Inorganic chemistry'
_journal_page_first 201
_journal_page_last 213
_journal_paper_doi 10.1021/ic0515709
_journal_volume 45
_journal_year 2006
_chemical_formula_moiety '(C28 H48 N12 W2), 2(C32 H12 B F24)'
_chemical_formula_sum 'C92 H72 B2 F48 N12 W2'
_chemical_formula_weight 2646.94
_chemical_name_common '[W2(hpp)4][TFPB]2'
_chemical_name_systematic
; 
 Bis(tetra(3,5-bis(trifluoromethyl)phenyl)borate)[W2(hpp)4]  
;
_space_group_IT_number 2
_symmetry_cell_setting triclinic
_symmetry_space_group_name_Hall '-P 1'
_symmetry_space_group_name_H-M 'P -1'
_atom_sites_solution_hydrogens geom
_atom_sites_solution_primary direct
_atom_sites_solution_secondary difmap
_audit_creation_method SHELXL-97
_cell_angle_alpha 87.365(2)
_cell_angle_beta 88.944(2)
_cell_angle_gamma 76.617(2)
_cell_formula_units_Z 2
_cell_length_a 13.2005(17)
_cell_length_b 14.863(2)
_cell_length_c 26.035(3)
_cell_measurement_reflns_used 8929
_cell_measurement_temperature 213(2)
_cell_measurement_theta_max 27.492
_cell_measurement_theta_min 2.239
_cell_volume 4963.9(11)
_computing_cell_refinement SAINT
_computing_data_collection SMART
_computing_data_reduction SAINT
_computing_structure_refinement 'SHELXL-97 (Sheldrick, 1997)'
_computing_structure_solution 'SHELXS-97 (Sheldrick, 1990)'
_diffrn_ambient_temperature 213(2)
_diffrn_measured_fraction_theta_full 0.959
_diffrn_measured_fraction_theta_max 0.959
_diffrn_measurement_device_type 'Bruker Smart 1000'
_diffrn_measurement_method '\w scans'
_diffrn_radiation_monochromator graphite
_diffrn_radiation_source 'normal-focus sealed tube'
_diffrn_radiation_type MoK\a
_diffrn_radiation_wavelength 0.71073
_diffrn_reflns_av_R_equivalents 0.0192
_diffrn_reflns_av_sigmaI/netI 0.0374
_diffrn_reflns_limit_h_max 17
_diffrn_reflns_limit_h_min -17
_diffrn_reflns_limit_k_max 19
_diffrn_reflns_limit_k_min -17
_diffrn_reflns_limit_l_max 32
_diffrn_reflns_limit_l_min -33
_diffrn_reflns_number 35427
_diffrn_reflns_theta_full 27.57
_diffrn_reflns_theta_max 27.57
_diffrn_reflns_theta_min 1.58
_diffrn_standards_number 0
_exptl_absorpt_coefficient_mu 2.459
_exptl_absorpt_correction_T_max 0.8467
_exptl_absorpt_correction_T_min 0.4939
_exptl_absorpt_correction_type multi-scan
_exptl_absorpt_process_details SADABS
_exptl_crystal_colour green
_exptl_crystal_density_diffrn 1.771
_exptl_crystal_density_method 'not measured'
_exptl_crystal_description plate
_exptl_crystal_F_000 2596
_exptl_crystal_size_max 0.33
_exptl_crystal_size_mid 0.26
_exptl_crystal_size_min 0.07
_refine_diff_density_max 1.282
_refine_diff_density_min -0.917
_refine_diff_density_rms 0.109
_refine_ls_extinction_method none
_refine_ls_goodness_of_fit_ref 1.019
_refine_ls_hydrogen_treatment noref
_refine_ls_matrix_type full
_refine_ls_number_parameters 1465
_refine_ls_number_reflns 22050
_refine_ls_number_restraints 812
_refine_ls_restrained_S_all 1.046
_refine_ls_R_factor_all 0.0553
_refine_ls_R_factor_gt 0.0409
_refine_ls_shift/su_max 0.004
_refine_ls_shift/su_mean 0.000
_refine_ls_structure_factor_coef Fsqd
_refine_ls_weighting_details 'calc w=1/[\s^2^(Fo^2^)+(0.0453P)^2^+14.1825P] where P=(Fo^2^+2Fc^2^)/3'
_refine_ls_weighting_scheme calc
_refine_ls_wR_factor_gt 0.0955
_refine_ls_wR_factor_ref 0.1054
_reflns_number_gt 17587
_reflns_number_total 22050
_reflns_threshold_expression >2sigma(I)
_cod_data_source_file ic0515709si20050914_104451.cif
_cod_data_source_block cmpd6
_cod_original_cell_volume 4964.0(11)
_cod_database_code 4340251

loop_
_symmetry_equiv_pos_as_xyz
'x, y, z'
'-x, -y, -z'

loop_
_atom_site_label
_atom_site_type_symbol
_atom_site_fract_x
_atom_site_fract_y
_atom_site_fract_z
_atom_site_U_iso_or_equiv
_atom_site_adp_type
_atom_site_occupancy
_atom_site_symmetry_multiplicity
_atom_site_calc_flag
_atom_site_refinement_flags
_atom_site_disorder_assembly
_atom_site_disorder_group
W1 W 0.023496(13) 0.227377(12) 0.278153(7) 0.02747(5) Uani 1 1 d . . .
W2 W -0.077763(13) 0.349575(12) 0.240547(7) 0.02756(5) Uani 1 1 d . M .
F1 F 0.6677(3) 0.3374(3) 0.55870(15) 0.0756(12) Uani 1 1 d . . .
F2 F 0.6436(3) 0.2541(3) 0.62479(14) 0.0596(9) Uani 1 1 d . . .
F3 F 0.5826(3) 0.3993(3) 0.62358(17) 0.0737(12) Uani 1 1 d . . .
F4A F 0.2701(7) 0.4884(4) 0.4692(3) 0.0554(14) Uiso 0.555(4) 1 d PD A 1
F5A F 0.2701(7) 0.3636(5) 0.4297(3) 0.0508(13) Uiso 0.555(4) 1 d PD A 1
F6A F 0.4076(4) 0.4219(7) 0.4264(3) 0.0607(15) Uiso 0.555(4) 1 d PD A 1
F4B F 0.3050(9) 0.4975(4) 0.4610(5) 0.0554(14) Uiso 0.304(7) 1 d PD A 2
F5B F 0.2416(6) 0.3825(8) 0.4412(4) 0.0508(13) Uiso 0.304(7) 1 d PD A 2
F6B F 0.3980(7) 0.3867(9) 0.4174(4) 0.0607(15) Uiso 0.304(7) 1 d PD A 2
F4C F 0.2348(9) 0.4613(13) 0.4606(9) 0.0554(14) Uiso 0.141(7) 1 d PD A 3
F5C F 0.3266(19) 0.3418(11) 0.4221(6) 0.0508(13) Uiso 0.141(7) 1 d PD A 3
F6C F 0.3953(14) 0.4566(14) 0.4385(9) 0.0607(15) Uiso 0.141(7) 1 d PD A 3
F7 F -0.1418(2) 0.4466(2) 0.61930(14) 0.0577(9) Uani 1 1 d . . .
F8 F -0.0446(3) 0.4780(2) 0.55721(15) 0.0675(10) Uani 1 1 d . . .
F9 F 0.0078(3) 0.4703(2) 0.63442(16) 0.0683(11) Uani 1 1 d . . .
F10A F -0.1760(4) 0.1378(5) 0.5819(3) 0.0498(14) Uiso 0.475(3) 1 d PD B 1
F11A F -0.0398(6) 0.0233(4) 0.5853(3) 0.0532(15) Uiso 0.475(3) 1 d PD B 1
F12A F -0.0784(7) 0.1046(6) 0.51554(19) 0.0576(16) Uiso 0.475(3) 1 d PD B 1
F10B F -0.1423(9) 0.1014(10) 0.6060(4) 0.0498(14) Uiso 0.230(4) 1 d PD B 2
F11B F -0.0204(9) 0.0239(5) 0.5591(6) 0.0532(15) Uiso 0.230(4) 1 d PD B 2
F12B F -0.1342(10) 0.1362(9) 0.5251(4) 0.0576(16) Uiso 0.230(4) 1 d PD B 2
F10C F -0.1754(5) 0.1533(7) 0.5576(5) 0.0498(14) Uiso 0.295(5) 1 d PD B 3
F11C F -0.0782(9) 0.0503(7) 0.6074(3) 0.0532(15) Uiso 0.295(5) 1 d PD B 3
F12C F -0.0407(8) 0.0605(8) 0.5266(3) 0.0576(16) Uiso 0.295(5) 1 d PD B 3
F13 F 0.4147(3) 0.0619(3) 0.41278(13) 0.0666(11) Uani 1 1 d . . .
F14 F 0.2568(3) 0.0540(3) 0.41060(13) 0.0674(11) Uani 1 1 d . . .
F15 F 0.3762(3) -0.0687(3) 0.40441(13) 0.0640(10) Uani 1 1 d . . .
F16A F 0.3588(9) -0.2599(4) 0.5584(2) 0.0493(13) Uiso 0.549(4) 1 d PD C 1
F17A F 0.2641(6) -0.1887(5) 0.6197(4) 0.0567(15) Uiso 0.549(4) 1 d PD C 1
F18A F 0.4311(7) -0.2131(6) 0.6230(4) 0.0653(17) Uiso 0.549(4) 1 d PD C 1
F16B F 0.3167(10) -0.2481(7) 0.5599(4) 0.0493(13) Uiso 0.281(8) 1 d PD C 2
F17B F 0.3017(11) -0.1901(9) 0.6357(3) 0.0567(15) Uiso 0.281(8) 1 d PD C 2
F18B F 0.4527(5) -0.2278(9) 0.5988(6) 0.0653(17) Uiso 0.281(8) 1 d PD C 2
F16C F 0.4039(16) -0.2624(9) 0.5643(7) 0.0493(13) Uiso 0.171(8) 1 d PD C 3
F17C F 0.2522(6) -0.2018(13) 0.5968(9) 0.0567(15) Uiso 0.171(8) 1 d PD C 3
F18C F 0.3913(18) -0.1976(14) 0.6377(4) 0.0653(17) Uiso 0.171(8) 1 d PD C 3
F19A F 0.5979(7) -0.0304(6) 0.7089(3) 0.0507(14) Uiso 0.381(3) 1 d PD D 4
F20A F 0.6124(6) 0.0691(5) 0.7647(4) 0.0531(15) Uiso 0.381(3) 1 d PD D 4
F21A F 0.5326(7) -0.0373(6) 0.7845(3) 0.0576(16) Uiso 0.381(3) 1 d PD D 4
F19B F 0.6206(6) 0.0179(8) 0.7088(3) 0.0507(14) Uiso 0.321(4) 1 d PD D 5
F20B F 0.5869(8) 0.0550(7) 0.7866(3) 0.0531(15) Uiso 0.321(4) 1 d PD D 5
F21B F 0.5447(8) -0.0648(5) 0.7597(4) 0.0576(16) Uiso 0.321(4) 1 d PD D 5
F19C F 0.5635(8) -0.0587(5) 0.7223(4) 0.0507(14) Uiso 0.298(4) 1 d PD D 6
F20C F 0.6256(7) 0.0608(7) 0.7299(4) 0.0531(15) Uiso 0.298(4) 1 d PD D 6
F21C F 0.5590(9) 0.0016(8) 0.7960(2) 0.0576(16) Uiso 0.298(4) 1 d PD D 6
F22A F 0.2107(7) 0.3338(4) 0.7846(4) 0.0647(17) Uiso 0.435(4) 1 d PD E 7
F23A F 0.2385(6) 0.2163(6) 0.8399(2) 0.0502(14) Uiso 0.435(4) 1 d PD E 7
F24A F 0.1131(4) 0.2367(7) 0.7851(3) 0.0577(15) Uiso 0.435(4) 1 d PD E 7
F22B F 0.2568(13) 0.3024(10) 0.8148(7) 0.0647(17) Uiso 0.177(4) 1 d PD E 8
F23B F 0.2005(13) 0.1791(9) 0.8283(5) 0.0502(14) Uiso 0.177(4) 1 d PD E 8
F24B F 0.1169(7) 0.2882(11) 0.7769(6) 0.0577(15) Uiso 0.177(4) 1 d PD E 8
F22C F 0.1727(8) 0.3301(4) 0.7729(4) 0.0647(17) Uiso 0.387(5) 1 d PD E 9
F23C F 0.2586(6) 0.2519(7) 0.8354(2) 0.0502(14) Uiso 0.387(5) 1 d PD E 9
F24C F 0.1302(6) 0.2056(6) 0.8010(4) 0.0577(15) Uiso 0.387(5) 1 d PD E 9
F25 F 0.6998(3) 0.5046(3) 1.09109(13) 0.0603(10) Uani 1 1 d . . .
F26 F 0.5771(3) 0.6201(3) 1.07134(14) 0.0680(11) Uani 1 1 d . . .
F27 F 0.5494(3) 0.4840(3) 1.07657(13) 0.0605(10) Uani 1 1 d . . .
F28A F 0.7760(5) 0.6496(7) 0.8602(5) 0.0542(13) Uiso 0.624(4) 1 d PD F 1
F29A F 0.6143(10) 0.6592(8) 0.8443(4) 0.0546(13) Uiso 0.624(4) 1 d PD F 1
F30A F 0.6565(12) 0.7400(4) 0.9036(3) 0.0559(13) Uiso 0.624(4) 1 d PD F 1
F28B F 0.7807(5) 0.6651(11) 0.8776(8) 0.0542(13) Uiso 0.243(17) 1 d PD F 2
F29B F 0.6491(16) 0.6441(10) 0.8359(4) 0.0546(13) Uiso 0.243(17) 1 d PD F 2
F30B F 0.6252(12) 0.7387(7) 0.8976(6) 0.0559(13) Uiso 0.243(17) 1 d PD F 2
F28C F 0.7590(18) 0.6365(18) 0.8479(9) 0.0542(13) Uiso 0.132(16) 1 d PD F 3
F29C F 0.5934(12) 0.688(2) 0.8567(11) 0.0546(13) Uiso 0.132(16) 1 d PD F 3
F30C F 0.699(3) 0.7284(17) 0.9086(8) 0.0559(13) Uiso 0.132(16) 1 d PD F 3
F31A F 1.1203(10) 0.4085(8) 0.8906(2) 0.0494(13) Uiso 0.556(4) 1 d PD G 4
F32A F 1.0747(7) 0.4331(7) 0.9699(5) 0.0515(13) Uiso 0.556(4) 1 d PD G 4
F33A F 1.2116(5) 0.3271(5) 0.9519(5) 0.0516(13) Uiso 0.556(4) 1 d PD G 4
F31B F 1.0951(9) 0.4345(7) 0.9001(4) 0.0494(13) Uiso 0.312(12) 1 d PD G 5
F32B F 1.0998(10) 0.4077(9) 0.9824(3) 0.0515(13) Uiso 0.312(12) 1 d PD G 5
F33B F 1.2165(4) 0.3267(7) 0.9338(5) 0.0516(13) Uiso 0.312(12) 1 d PD G 5
F31C F 1.159(2) 0.380(2) 0.8915(5) 0.0494(13) Uiso 0.132(12) 1 d PD G 6
F32C F 1.0574(16) 0.4505(9) 0.9498(13) 0.0515(13) Uiso 0.132(12) 1 d PD G 6
F33C F 1.1903(18) 0.3421(17) 0.9719(10) 0.0516(13) Uiso 0.132(12) 1 d PD G 6
F34A F 1.1693(5) 0.0138(5) 0.9521(3) 0.0552(14) Uiso 0.476(4) 1 d PD H 7
F35A F 1.0158(6) -0.0112(5) 0.9489(4) 0.0663(17) Uiso 0.476(4) 1 d PD H 7
F36A F 1.0945(8) 0.0132(6) 0.8794(2) 0.0703(18) Uiso 0.476(4) 1 d PD H 7
F34B F 1.1427(6) 0.0101(6) 0.9674(3) 0.0552(14) Uiso 0.390(6) 1 d PD H 8
F35B F 1.0157(7) -0.0166(6) 0.9246(4) 0.0663(17) Uiso 0.390(6) 1 d PD H 8
F36B F 1.1392(8) 0.0296(7) 0.8849(3) 0.0703(18) Uiso 0.390(6) 1 d PD H 8
F34C F 1.1821(6) 0.0254(16) 0.9198(9) 0.0552(14) Uiso 0.135(5) 1 d PD H 9
F35C F 1.0658(19) -0.0021(15) 0.9730(5) 0.0663(17) Uiso 0.135(5) 1 d PD H 9
F36C F 1.0425(18) -0.0050(16) 0.8919(8) 0.0703(18) Uiso 0.135(5) 1 d PD H 9
F37A F 0.7554(6) 0.1695(10) 1.1039(4) 0.0435(11) Uiso 0.549(4) 1 d PD I 10
F38A F 0.5913(10) 0.2309(10) 1.1152(3) 0.0548(13) Uiso 0.549(4) 1 d PD I 10
F39A F 0.6470(13) 0.0812(7) 1.1129(4) 0.0515(13) Uiso 0.549(4) 1 d PD I 10
F37B F 0.7380(18) 0.1872(16) 1.1145(12) 0.0435(11) Uiso 0.134(19) 1 d PD I 11
F38B F 0.5707(15) 0.203(2) 1.1167(8) 0.0548(13) Uiso 0.134(19) 1 d PD I 11
F39B F 0.671(2) 0.0706(7) 1.1026(13) 0.0515(13) Uiso 0.134(19) 1 d PD I 11
F37C F 0.7579(4) 0.1486(9) 1.1069(6) 0.0435(11) Uiso 0.317(19) 1 d PD I 12
F38C F 0.6115(9) 0.2480(6) 1.1086(5) 0.0548(13) Uiso 0.317(19) 1 d PD I 12
F39C F 0.6125(12) 0.1026(9) 1.1170(4) 0.0515(13) Uiso 0.317(19) 1 d PD I 12
F40A F 0.4118(8) 0.0712(7) 0.9696(3) 0.0671(14) Uiso 0.416(11) 1 d PD J 12
F41A F 0.4963(8) 0.0573(7) 0.8990(4) 0.0790(17) Uiso 0.416(11) 1 d PD J 12
F42A F 0.3912(7) 0.1883(5) 0.9149(5) 0.0650(15) Uiso 0.416(11) 1 d PD J 12
F40B F 0.3870(5) 0.1054(6) 0.9690(2) 0.0671(14) Uiso 0.584(11) 1 d PD J 13
F41B F 0.5057(6) 0.0340(5) 0.9168(3) 0.0790(17) Uiso 0.584(11) 1 d PD J 13
F42B F 0.4193(6) 0.1701(5) 0.8955(3) 0.0650(15) Uiso 0.584(11) 1 d PD J 13
F43A F 0.4573(6) 0.3481(6) 0.7292(3) 0.0509(13) Uiso 0.536(4) 1 d PD K 14
F44A F 0.4928(6) 0.4780(4) 0.7467(4) 0.0577(15) Uiso 0.536(4) 1 d PD K 14
F45A F 0.4155(5) 0.4056(8) 0.8037(2) 0.0523(14) Uiso 0.536(4) 1 d PD K 14
F43B F 0.4655(14) 0.3817(15) 0.7184(3) 0.0509(13) Uiso 0.167(8) 1 d PD K 15
F44B F 0.4709(15) 0.4855(5) 0.7734(9) 0.0577(15) Uiso 0.167(8) 1 d PD K 15
F45B F 0.4202(12) 0.3617(15) 0.7974(6) 0.0523(14) Uiso 0.167(8) 1 d PD K 15
F43C F 0.4347(9) 0.3426(7) 0.7435(4) 0.0509(13) Uiso 0.297(9) 1 d PD K 16
F44C F 0.5049(10) 0.4587(7) 0.7311(4) 0.0577(15) Uiso 0.297(9) 1 d PD K 16
F45C F 0.4290(8) 0.4419(8) 0.8032(3) 0.0523(14) Uiso 0.297(9) 1 d PD K 16
F46A F 0.7880(6) 0.1335(7) 0.7062(4) 0.0594(16) Uiso 0.395(3) 1 d PD L 17
F47A F 0.9123(6) 0.1216(6) 0.7596(3) 0.0546(15) Uiso 0.395(3) 1 d PD L 17
F48A F 0.8809(7) 0.2349(5) 0.7020(3) 0.0520(15) Uiso 0.395(3) 1 d PD L 17
F46B F 0.8019(8) 0.1761(8) 0.6876(3) 0.0594(16) Uiso 0.332(4) 1 d PD L 18
F47B F 0.8719(8) 0.0965(4) 0.7538(4) 0.0546(15) Uiso 0.332(4) 1 d PD L 18
F48B F 0.9237(6) 0.2168(7) 0.7271(4) 0.0520(15) Uiso 0.332(4) 1 d PD L 18
F46C F 0.8219(10) 0.1004(6) 0.7254(5) 0.0594(16) Uiso 0.273(4) 1 d PD L 19
F47C F 0.9358(5) 0.1709(9) 0.7514(4) 0.0546(15) Uiso 0.273(4) 1 d PD L 19
F48C F 0.8350(10) 0.2295(7) 0.6889(3) 0.0520(15) Uiso 0.273(4) 1 d PD L 19
N1 N 0.0859(3) 0.1786(3) 0.20811(16) 0.0329(9) Uani 1 1 d . . .
N2 N -0.0293(3) 0.3017(3) 0.16864(15) 0.0344(9) Uani 1 1 d . . .
N3 N 0.0816(4) 0.1935(3) 0.11728(16) 0.0418(10) Uani 1 1 d . . .
N4 N -0.0906(3) 0.1530(3) 0.27420(15) 0.0317(8) Uani 1 1 d . . .
N5 N -0.2006(3) 0.2836(3) 0.23717(15) 0.0320(8) Uani 1 1 d . . .
N6 N -0.2597(3) 0.1468(3) 0.25001(16) 0.0374(9) Uani 1 1 d . . .
N7 N -0.0291(3) 0.2711(3) 0.35043(15) 0.0331(9) Uani 1 1 d . . .
N8 N -0.1377(3) 0.3997(3) 0.31077(15) 0.0304(8) Uani 1 1 d . . .
N9 N -0.1434(3) 0.3778(3) 0.40126(16) 0.0391(10) Uani 1 1 d . . .
N10 N 0.1437(3) 0.2963(3) 0.28415(15) 0.0324(8) Uani 1 1 d . . .
N11 N 0.0383(3) 0.4217(3) 0.24074(15) 0.0323(8) Uani 1 1 d . . .
N12 N 0.2045(3) 0.4319(3) 0.26752(16) 0.0376(9) Uani 1 1 d . . .
C1 C 0.0461(4) 0.2251(4) 0.16373(19) 0.0351(10) Uani 1 1 d . M .
C2 C 0.1773(5) 0.1006(4) 0.2043(2) 0.0571(16) Uani 1 1 d . M .
H2A H 0.1804 0.0595 0.2351 0.069 Uiso 1 1 calc R . .
H2B H 0.2407 0.1244 0.2032 0.069 Uiso 1 1 calc R . .
C3 C 0.1745(6) 0.0470(5) 0.1584(3) 0.074(2) Uani 1 1 d . . .
H3A H 0.1157 0.0169 0.1611 0.088 Uiso 1 1 calc R M .
H3B H 0.2387 -0.0015 0.1561 0.088 Uiso 1 1 calc R . .
C4 C 0.1633(5) 0.1093(4) 0.1108(2) 0.0551(15) Uani 1 1 d . M .
H4A H 0.2296 0.1262 0.1031 0.066 Uiso 1 1 calc R . .
H4B H 0.1462 0.0762 0.0816 0.066 Uiso 1 1 calc R . .
C5A C 0.0447(6) 0.2459(5) 0.0689(2) 0.0623(18) Uani 0.742(11) 1 d PD M 1
H5A1 H 0.1046 0.2465 0.0461 0.075 Uiso 0.742(11) 1 calc PR M 1
H5A2 H -0.0017 0.2145 0.0515 0.075 Uiso 0.742(11) 1 calc PR M 1
C6A C -0.0109(6) 0.3417(5) 0.0777(3) 0.056(2) Uiso 0.742(11) 1 d PD M 1
H6A1 H 0.0396 0.3788 0.0841 0.067 Uiso 0.742(11) 1 calc PR M 1
H6A2 H -0.0500 0.3682 0.0468 0.067 Uiso 0.742(11) 1 calc PR M 1
C7A C -0.0825(5) 0.3460(5) 0.1214(2) 0.068(2) Uani 0.742(11) 1 d PD M 1
H7A1 H -0.1378 0.3151 0.1132 0.082 Uiso 0.742(11) 1 calc PR M 1
H7A2 H -0.1150 0.4109 0.1276 0.082 Uiso 0.742(11) 1 calc PR M 1
C5B C 0.0447(6) 0.2459(5) 0.0689(2) 0.0623(18) Uani 0.258(11) 1 d PD M 2
H5B1 H 0.0903 0.2878 0.0597 0.075 Uiso 0.258(11) 1 calc PR M 2
H5B2 H 0.0496 0.2025 0.0412 0.075 Uiso 0.258(11) 1 calc PR M 2
C6B C -0.0627(9) 0.3000(15) 0.0727(6) 0.056(2) Uiso 0.258(11) 1 d PD M 2
H6B1 H -0.0765 0.3466 0.0443 0.067 Uiso 0.258(11) 1 calc PR M 2
H6B2 H -0.1104 0.2589 0.0696 0.067 Uiso 0.258(11) 1 calc PR M 2
C7B C -0.0825(5) 0.3460(5) 0.1214(2) 0.068(2) Uani 0.258(11) 1 d PD M 2
H7B1 H -0.1576 0.3576 0.1282 0.082 Uiso 0.258(11) 1 calc PR M 2
H7B2 H -0.0656 0.4066 0.1163 0.082 Uiso 0.258(11) 1 calc PR M 2
C8 C -0.1849(4) 0.1941(3) 0.25378(17) 0.0305(10) Uani 1 1 d . M .
C9 C -0.0783(4) 0.0579(4) 0.2953(2) 0.0448(13) Uani 1 1 d . M .
H9A H -0.1138 0.0585 0.3287 0.054 Uiso 1 1 calc R . .
H9B H -0.0043 0.0294 0.3004 0.054 Uiso 1 1 calc R . .
C10 C -0.1240(5) 0.0020(4) 0.2588(3) 0.0552(15) Uani 1 1 d . . .
H10A H -0.0894 0.0018 0.2252 0.066 Uiso 1 1 calc R M .
H10B H -0.1136 -0.0621 0.2723 0.066 Uiso 1 1 calc R . .
C11 C -0.2382(5) 0.0448(4) 0.2535(2) 0.0495(14) Uani 1 1 d . M .
H11A H -0.2641 0.0227 0.2226 0.059 Uiso 1 1 calc R . .
H11B H -0.2756 0.0251 0.2832 0.059 Uiso 1 1 calc R . .
C12 C -0.3693(4) 0.1916(4) 0.2408(2) 0.0470(13) Uani 1 1 d . M .
H12A H -0.4126 0.1694 0.2673 0.056 Uiso 1 1 calc R . .
H12B H -0.3899 0.1743 0.2073 0.056 Uiso 1 1 calc R . .
C13 C -0.3885(4) 0.2953(4) 0.2417(2) 0.0517(15) Uani 1 1 d . . .
H13A H -0.3910 0.3145 0.2773 0.062 Uiso 1 1 calc R M .
H13B H -0.4552 0.3240 0.2255 0.062 Uiso 1 1 calc R . .
C14 C -0.3009(4) 0.3255(4) 0.2128(2) 0.0431(12) Uani 1 1 d . M .
H14A H -0.2994 0.3069 0.1771 0.052 Uiso 1 1 calc R . .
H14B H -0.3128 0.3931 0.2124 0.052 Uiso 1 1 calc R . .
C15 C -0.1039(4) 0.3499(3) 0.35500(18) 0.0310(10) Uani 1 1 d . M .
C16 C 0.0039(4) 0.2146(4) 0.39753(19) 0.0439(13) Uani 1 1 d . M .
H16A H 0.0719 0.1726 0.3918 0.053 Uiso 1 1 calc R . .
H16B H -0.0464 0.1770 0.4065 0.053 Uiso 1 1 calc R . .
C17 C 0.0112(5) 0.2768(5) 0.4414(2) 0.0534(15) Uani 1 1 d . . .
H17A H 0.0350 0.2394 0.4727 0.064 Uiso 1 1 calc R M .
H17B H 0.0609 0.3151 0.4326 0.064 Uiso 1 1 calc R . .
C18 C -0.0962(5) 0.3376(4) 0.4499(2) 0.0519(15) Uani 1 1 d . M .
H18A H -0.1406 0.3007 0.4670 0.062 Uiso 1 1 calc R . .
H18B H -0.0911 0.3874 0.4724 0.062 Uiso 1 1 calc R . .
C19 C -0.2365(5) 0.4533(4) 0.4072(2) 0.0533(15) Uani 1 1 d . M .
H19A H -0.2157 0.5079 0.4191 0.064 Uiso 1 1 calc R . .
H19B H -0.2827 0.4344 0.4333 0.064 Uiso 1 1 calc R . .
C20 C -0.2941(5) 0.4780(5) 0.3575(2) 0.0567(16) Uani 1 1 d . . .
H20A H -0.3457 0.5368 0.3602 0.068 Uiso 1 1 calc R M .
H20B H -0.3309 0.4300 0.3499 0.068 Uiso 1 1 calc R . .
C21 C -0.2168(4) 0.4865(4) 0.3150(2) 0.0443(13) Uani 1 1 d . M .
H21A H -0.2537 0.5021 0.2823 0.053 Uiso 1 1 calc R . .
H21B H -0.1829 0.5366 0.3221 0.053 Uiso 1 1 calc R . .
C22 C 0.1306(3) 0.3838(3) 0.26449(17) 0.0312(10) Uani 1 1 d . M .
C23 C 0.2374(4) 0.2574(4) 0.3151(2) 0.0456(13) Uani 1 1 d . M .
H23A H 0.2507 0.1897 0.3166 0.055 Uiso 1 1 calc R . .
H23B H 0.2258 0.2785 0.3503 0.055 Uiso 1 1 calc R . .
C24 C 0.3300(4) 0.2870(5) 0.2922(3) 0.0550(15) Uani 1 1 d . . .
H24A H 0.3449 0.2624 0.2579 0.066 Uiso 1 1 calc R M .
H24B H 0.3911 0.2626 0.3138 0.066 Uiso 1 1 calc R . .
C25 C 0.3078(4) 0.3920(4) 0.2884(2) 0.0512(14) Uani 1 1 d . M .
H25A H 0.3126 0.4154 0.3227 0.061 Uiso 1 1 calc R . .
H25B H 0.3604 0.4113 0.2663 0.061 Uiso 1 1 calc R . .
C26 C 0.1889(4) 0.5306(4) 0.2516(2) 0.0472(13) Uani 1 1 d . M .
H26A H 0.2327 0.5367 0.2215 0.057 Uiso 1 1 calc R . .
H26B H 0.2111 0.5638 0.2795 0.057 Uiso 1 1 calc R . .
C27 C 0.0777(5) 0.5745(4) 0.2389(3) 0.0595(16) Uani 1 1 d . . .
H27A H 0.0378 0.5908 0.2706 0.071 Uiso 1 1 calc R M .
H27B H 0.0740 0.6314 0.2177 0.071 Uiso 1 1 calc R . .
C28 C 0.0328(5) 0.5085(4) 0.2105(2) 0.0501(14) Uani 1 1 d . M .
H28A H -0.0400 0.5371 0.2024 0.060 Uiso 1 1 calc R . .
H28B H 0.0710 0.4951 0.1781 0.060 Uiso 1 1 calc R . .
C29 C 0.3491(3) 0.2429(3) 0.57630(17) 0.0295(9) Uani 1 1 d . . .
C30 C 0.3152(4) 0.2933(3) 0.53069(18) 0.0330(10) Uani 1 1 d . . .
H30 H 0.2519 0.2884 0.5165 0.040 Uiso 1 1 calc R . .
C31 C 0.3720(4) 0.3508(4) 0.50556(19) 0.0386(11) Uani 1 1 d . A .
C32 C 0.4648(4) 0.3615(4) 0.5259(2) 0.0387(11) Uani 1 1 d . . .
H32 H 0.5034 0.4000 0.5090 0.046 Uiso 1 1 calc R . .
C33 C 0.4991(4) 0.3142(3) 0.57138(19) 0.0339(10) Uani 1 1 d . . .
C34 C 0.4426(3) 0.2564(3) 0.59602(18) 0.0311(10) Uani 1 1 d . . .
H34 H 0.4679 0.2252 0.6271 0.037 Uiso 1 1 calc R . .
C35 C 0.3302(3) 0.4046(3) 0.4573(2) 0.0533(15) Uani 1 1 d D . .
C36 C 0.5973(4) 0.3262(4) 0.5944(2) 0.0468(13) Uani 1 1 d . . .
C37 C 0.1614(3) 0.2034(3) 0.59515(17) 0.0295(9) Uani 1 1 d . . .
C38 C 0.0957(3) 0.1451(4) 0.58463(18) 0.0332(10) Uani 1 1 d . . .
H38 H 0.1251 0.0820 0.5801 0.040 Uiso 1 1 calc R . .
C39 C -0.0114(4) 0.1770(4) 0.58066(18) 0.0346(10) Uani 1 1 d . B .
C40 C -0.0579(4) 0.2691(4) 0.58660(18) 0.0366(11) Uani 1 1 d . . .
H40 H -0.1304 0.2906 0.5835 0.044 Uiso 1 1 calc R . .
C41 C 0.0041(4) 0.3291(3) 0.59716(18) 0.0326(10) Uani 1 1 d . . .
C42 C 0.1117(3) 0.2962(3) 0.60094(17) 0.0308(10) Uani 1 1 d . . .
H42 H 0.1526 0.3383 0.6077 0.037 Uiso 1 1 calc R . .
C43 C -0.0758(3) 0.1106(3) 0.56731(16) 0.0485(14) Uani 1 1 d D . .
C44 C -0.0435(4) 0.4295(4) 0.6021(2) 0.0431(12) Uani 1 1 d . . .
C45 C 0.3224(3) 0.0704(3) 0.56928(17) 0.0292(9) Uani 1 1 d . . .
C46 C 0.3334(3) 0.0743(3) 0.51552(19) 0.0336(10) Uani 1 1 d . . .
H46 H 0.3314 0.1318 0.4986 0.040 Uiso 1 1 calc R . .
C47 C 0.3470(3) -0.0038(4) 0.48647(18) 0.0344(10) Uani 1 1 d . . .
C48 C 0.3534(4) -0.0906(3) 0.50940(19) 0.0357(11) Uani 1 1 d . . .
H48 H 0.3638 -0.1435 0.4897 0.043 Uiso 1 1 calc R . .
C49 C 0.3440(4) -0.0969(4) 0.5626(2) 0.0376(11) Uani 1 1 d . C .
C50 C 0.3284(4) -0.0178(3) 0.59117(18) 0.0342(10) Uani 1 1 d . . .
H50 H 0.3216 -0.0243 0.6271 0.041 Uiso 1 1 calc R . .
C51 C 0.3495(4) 0.0100(4) 0.4290(2) 0.0398(12) Uani 1 1 d . . .
C52 C 0.3503(3) -0.1887(4) 0.58986(17) 0.0519(14) Uani 1 1 d D . .
C53 C 0.3179(3) 0.1480(3) 0.66271(17) 0.0268(9) Uani 1 1 d . . .
C54 C 0.4134(3) 0.0921(3) 0.67922(18) 0.0299(9) Uani 1 1 d . . .
H54 H 0.4584 0.0587 0.6547 0.036 Uiso 1 1 calc R . .
C55 C 0.4442(4) 0.0838(3) 0.73014(19) 0.0339(10) Uani 1 1 d . D .
C56 C 0.3804(4) 0.1319(4) 0.76750(19) 0.0372(11) Uani 1 1 d . . .
H56 H 0.4013 0.1275 0.8020 0.045 Uiso 1 1 calc R . .
C57 C 0.2856(4) 0.1864(4) 0.75252(18) 0.0363(11) Uani 1 1 d . E .
C58 C 0.2549(4) 0.1945(3) 0.70143(18) 0.0318(10) Uani 1 1 d . . .
H58 H 0.1897 0.2325 0.6926 0.038 Uiso 1 1 calc R . .
C59 C 0.5468(4) 0.0227(3) 0.74571(15) 0.0455(13) Uani 1 1 d D . .
C60 C 0.2132(4) 0.2422(3) 0.79080(18) 0.0546(15) Uani 1 1 d D . .
C61 C 0.7082(3) 0.4105(3) 0.93741(18) 0.0329(10) Uani 1 1 d . . .
C62 C 0.6751(3) 0.4310(3) 0.98789(18) 0.0330(10) Uani 1 1 d . . .
H62 H 0.6722 0.3818 1.0114 0.040 Uiso 1 1 calc R . .
C63 C 0.6468(3) 0.5204(3) 1.00458(19) 0.0328(10) Uani 1 1 d . . .
C64 C 0.6476(4) 0.5958(4) 0.9718(2) 0.0366(11) Uani 1 1 d . . .
H64 H 0.6275 0.6565 0.9831 0.044 Uiso 1 1 calc R . .
C65 C 0.6795(4) 0.5784(4) 0.9213(2) 0.0363(11) Uani 1 1 d . F .
C66 C 0.7093(4) 0.4882(3) 0.90508(19) 0.0344(10) Uani 1 1 d . . .
H66 H 0.7312 0.4789 0.8708 0.041 Uiso 1 1 calc R . .
C67 C 0.6178(4) 0.5327(4) 1.0604(2) 0.0397(11) Uani 1 1 d . . .
C68 C 0.6819(3) 0.6573(3) 0.88269(17) 0.0489(13) Uani 1 1 d D . .
C69 C 0.8737(4) 0.2685(3) 0.92647(17) 0.0327(10) Uani 1 1 d . . .
C70 C 0.9397(4) 0.3289(3) 0.93038(18) 0.0335(10) Uani 1 1 d . . .
H70 H 0.9107 0.3929 0.9306 0.040 Uiso 1 1 calc R . .
C71 C 1.0475(4) 0.2972(4) 0.93402(18) 0.0348(10) Uani 1 1 d . G .
C72 C 1.0934(4) 0.2043(4) 0.93406(19) 0.0408(12) Uani 1 1 d . . .
H72 H 1.1661 0.1831 0.9362 0.049 Uiso 1 1 calc R . .
C73 C 1.0294(4) 0.1424(4) 0.9309(2) 0.0410(12) Uani 1 1 d . H .
C74 C 0.9224(4) 0.1738(4) 0.92757(19) 0.0372(11) Uani 1 1 d . . .
H74 H 0.8809 0.1304 0.9260 0.045 Uiso 1 1 calc R . .
C75 C 1.1135(3) 0.3662(3) 0.93701(13) 0.0442(12) Uani 1 1 d D . .
C76 C 1.0787(4) 0.0412(5) 0.92775(17) 0.0623(17) Uani 1 1 d D . .
C77 C 0.6863(4) 0.2358(3) 0.95065(18) 0.0326(10) Uani 1 1 d . . .
C78 C 0.7064(4) 0.2141(3) 1.00302(19) 0.0361(11) Uani 1 1 d . . .
H78 H 0.7639 0.2304 1.0176 0.043 Uiso 1 1 calc R . .
C79 C 0.6453(4) 0.1698(4) 1.0341(2) 0.0388(11) Uani 1 1 d . I .
C80 C 0.5630(4) 0.1392(4) 1.0136(2) 0.0418(12) Uani 1 1 d . . .
H80 H 0.5205 0.1099 1.0346 0.050 Uiso 1 1 calc R . .
C81 C 0.5462(4) 0.1535(4) 0.9613(2) 0.0435(12) Uani 1 1 d . J .
C82 C 0.6057(4) 0.2010(3) 0.93070(19) 0.0366(11) Uani 1 1 d . . .
H82 H 0.5915 0.2101 0.8954 0.044 Uiso 1 1 calc R . .
C83 C 0.6583(3) 0.1631(2) 1.0907(2) 0.0490(13) Uani 1 1 d D . .
C84 C 0.4625(4) 0.1170(3) 0.93606(18) 0.0627(18) Uani 1 1 d D . .
C85 C 0.7214(3) 0.3017(3) 0.85629(18) 0.0300(9) Uani 1 1 d . . .
C86 C 0.6240(4) 0.3481(3) 0.83678(18) 0.0341(10) Uani 1 1 d . . .
H86 H 0.5764 0.3858 0.8586 0.041 Uiso 1 1 calc R . .
C87 C 0.5955(4) 0.3404(4) 0.78651(19) 0.0371(11) Uani 1 1 d . K .
C88 C 0.6633(4) 0.2864(4) 0.75295(19) 0.0396(11) Uani 1 1 d . . .
H88 H 0.6437 0.2805 0.7190 0.047 Uiso 1 1 calc R . .
C89 C 0.7604(4) 0.2413(4) 0.77071(19) 0.0373(11) Uani 1 1 d . L .
C90 C 0.7891(4) 0.2478(3) 0.82153(18) 0.0327(10) Uani 1 1 d . . .
H90 H 0.8554 0.2153 0.8327 0.039 Uiso 1 1 calc R . .
C91 C 0.4913(4) 0.3931(3) 0.76731(15) 0.0501(14) Uani 1 1 d D . .
C92 C 0.8371(4) 0.1839(3) 0.73494(18) 0.0496(14) Uani 1 1 d D . .
B1 B 0.2884(4) 0.1655(4) 0.6017(2) 0.0285(10) Uani 1 1 d . . .
B2 B 0.7472(4) 0.3042(4) 0.9177(2) 0.0310(11) Uani 1 1 d . . .

loop_
_atom_site_aniso_label
_atom_site_aniso_U_11
_atom_site_aniso_U_22
_atom_site_aniso_U_33
_atom_site_aniso_U_23
_atom_site_aniso_U_13
_atom_site_aniso_U_12
W1 0.02760(9) 0.02600(10) 0.02743(10) 0.00234(7) -0.00322(7) -0.00378(7)
W2 0.02796(9) 0.02565(10) 0.02817(10) 0.00228(7) -0.00483(7) -0.00463(7)
F1 0.0441(19) 0.123(4) 0.069(3) 0.014(2) 0.0030(17) -0.041(2)
F2 0.0493(19) 0.066(2) 0.069(2) 0.0105(19) -0.0217(17) -0.0236(17)
F3 0.069(2) 0.063(2) 0.098(3) -0.028(2) -0.011(2) -0.027(2)
F7 0.0404(17) 0.055(2) 0.070(2) -0.0049(17) 0.0075(16) 0.0066(15)
F8 0.081(3) 0.046(2) 0.064(2) 0.0163(17) 0.009(2) 0.0044(19)
F9 0.059(2) 0.048(2) 0.093(3) -0.026(2) -0.024(2) 0.0037(17)
F13 0.080(3) 0.091(3) 0.0427(19) -0.0060(19) 0.0151(18) -0.049(2)
F14 0.055(2) 0.097(3) 0.0402(19) 0.0029(19) -0.0092(16) 0.004(2)
F15 0.094(3) 0.058(2) 0.0393(18) -0.0183(16) 0.0120(18) -0.013(2)
F25 0.0452(18) 0.091(3) 0.0418(18) -0.0061(18) -0.0091(14) -0.0091(18)
F26 0.090(3) 0.049(2) 0.056(2) -0.0165(17) 0.018(2) 0.003(2)
F27 0.057(2) 0.085(3) 0.050(2) -0.0176(18) 0.0157(16) -0.037(2)
N1 0.0250(18) 0.034(2) 0.038(2) -0.0012(17) 0.0006(16) -0.0032(16)
N2 0.036(2) 0.034(2) 0.031(2) 0.0047(17) -0.0063(16) -0.0044(17)
N3 0.050(3) 0.046(3) 0.032(2) -0.0067(19) 0.0049(19) -0.015(2)
N4 0.0310(19) 0.028(2) 0.035(2) 0.0013(16) -0.0012(16) -0.0059(16)
N5 0.0298(19) 0.028(2) 0.037(2) -0.0007(16) -0.0059(16) -0.0055(16)
N6 0.038(2) 0.039(2) 0.039(2) -0.0031(18) 0.0025(18) -0.0159(19)
N7 0.038(2) 0.034(2) 0.027(2) 0.0028(16) -0.0028(16) -0.0067(17)
N8 0.037(2) 0.0239(19) 0.030(2) -0.0019(15) -0.0032(16) -0.0061(16)
N9 0.045(2) 0.039(2) 0.033(2) -0.0052(18) 0.0019(18) -0.0078(19)
N10 0.0287(19) 0.034(2) 0.034(2) 0.0023(17) -0.0056(16) -0.0053(16)
N11 0.033(2) 0.029(2) 0.035(2) 0.0039(16) -0.0053(16) -0.0104(17)
N12 0.037(2) 0.043(2) 0.037(2) 0.0008(18) 0.0009(17) -0.0174(19)
C1 0.036(2) 0.039(3) 0.034(3) -0.002(2) -0.002(2) -0.016(2)
C2 0.054(3) 0.050(4) 0.056(4) -0.009(3) 0.002(3) 0.012(3)
C3 0.073(5) 0.068(5) 0.065(5) -0.015(4) 0.000(4) 0.015(4)
C4 0.064(4) 0.051(4) 0.050(3) -0.015(3) 0.016(3) -0.012(3)
C5A 0.085(5) 0.069(4) 0.028(3) -0.005(3) 0.003(3) -0.008(4)
C7A 0.078(5) 0.075(5) 0.036(3) 0.006(3) -0.014(3) 0.012(4)
C5B 0.085(5) 0.069(4) 0.028(3) -0.005(3) 0.003(3) -0.008(4)
C7B 0.078(5) 0.075(5) 0.036(3) 0.006(3) -0.014(3) 0.012(4)
C8 0.033(2) 0.035(2) 0.026(2) -0.0063(18) 0.0035(18) -0.010(2)
C9 0.045(3) 0.032(3) 0.058(3) 0.009(2) -0.002(2) -0.010(2)
C10 0.061(4) 0.033(3) 0.075(4) -0.002(3) 0.007(3) -0.017(3)
C11 0.055(3) 0.043(3) 0.058(4) -0.004(3) 0.005(3) -0.026(3)
C12 0.033(3) 0.064(4) 0.047(3) 0.000(3) -0.001(2) -0.019(3)
C13 0.029(3) 0.064(4) 0.060(4) -0.004(3) -0.006(2) -0.006(3)
C14 0.036(3) 0.042(3) 0.051(3) 0.005(2) -0.016(2) -0.008(2)
C15 0.033(2) 0.032(2) 0.031(2) -0.0018(19) -0.0022(18) -0.013(2)
C16 0.051(3) 0.046(3) 0.029(3) 0.011(2) -0.002(2) -0.002(3)
C17 0.061(4) 0.066(4) 0.031(3) 0.007(3) -0.008(3) -0.012(3)
C18 0.072(4) 0.057(4) 0.029(3) -0.006(2) 0.003(3) -0.019(3)
C19 0.057(3) 0.052(4) 0.047(3) -0.011(3) 0.013(3) -0.004(3)
C20 0.046(3) 0.057(4) 0.059(4) -0.015(3) 0.003(3) 0.007(3)
C21 0.044(3) 0.041(3) 0.041(3) -0.005(2) -0.006(2) 0.005(2)
C22 0.028(2) 0.041(3) 0.026(2) -0.0034(19) 0.0013(17) -0.009(2)
C23 0.033(3) 0.051(3) 0.051(3) 0.011(3) -0.012(2) -0.008(2)
C24 0.036(3) 0.066(4) 0.062(4) 0.013(3) -0.011(3) -0.011(3)
C25 0.034(3) 0.063(4) 0.061(4) 0.001(3) -0.007(2) -0.021(3)
C26 0.050(3) 0.046(3) 0.052(3) 0.004(3) 0.002(3) -0.025(3)
C27 0.059(4) 0.042(3) 0.080(5) 0.009(3) -0.001(3) -0.020(3)
C28 0.053(3) 0.043(3) 0.056(4) 0.013(3) -0.016(3) -0.015(3)
C29 0.029(2) 0.030(2) 0.028(2) -0.0048(18) 0.0034(17) -0.0048(18)
C30 0.032(2) 0.033(2) 0.033(2) -0.0018(19) -0.0005(19) -0.004(2)
C31 0.044(3) 0.035(3) 0.033(3) 0.002(2) 0.001(2) -0.003(2)
C32 0.044(3) 0.034(3) 0.039(3) 0.002(2) 0.009(2) -0.013(2)
C33 0.038(2) 0.028(2) 0.037(3) -0.0038(19) 0.004(2) -0.010(2)
C34 0.032(2) 0.032(2) 0.028(2) -0.0023(18) -0.0010(18) -0.0047(19)
C35 0.064(4) 0.053(4) 0.045(3) 0.008(3) -0.001(3) -0.020(3)
C36 0.048(3) 0.047(3) 0.050(3) 0.000(3) 0.001(3) -0.021(3)
C37 0.028(2) 0.036(2) 0.026(2) 0.0003(18) -0.0001(17) -0.0083(19)
C38 0.030(2) 0.038(3) 0.032(2) -0.003(2) 0.0010(18) -0.008(2)
C39 0.030(2) 0.048(3) 0.028(2) -0.001(2) 0.0008(18) -0.013(2)
C40 0.024(2) 0.050(3) 0.034(3) -0.001(2) -0.0002(18) -0.004(2)
C41 0.030(2) 0.037(3) 0.028(2) -0.0006(19) -0.0012(18) -0.003(2)
C42 0.027(2) 0.036(3) 0.030(2) -0.0010(19) -0.0036(17) -0.0079(19)
C43 0.034(3) 0.055(4) 0.058(4) -0.006(3) 0.004(2) -0.012(2)
C44 0.036(3) 0.044(3) 0.044(3) -0.003(2) -0.004(2) 0.003(2)
C45 0.022(2) 0.033(2) 0.032(2) -0.0031(19) 0.0005(17) -0.0056(18)
C46 0.028(2) 0.034(3) 0.038(3) -0.001(2) 0.0009(19) -0.0066(19)
C47 0.026(2) 0.044(3) 0.033(2) -0.008(2) 0.0010(18) -0.007(2)
C48 0.033(2) 0.035(3) 0.039(3) -0.010(2) 0.003(2) -0.005(2)
C49 0.038(3) 0.033(3) 0.041(3) -0.005(2) 0.001(2) -0.007(2)
C50 0.037(2) 0.036(3) 0.029(2) -0.004(2) 0.0025(19) -0.007(2)
C51 0.035(3) 0.046(3) 0.039(3) -0.009(2) 0.005(2) -0.009(2)
C52 0.064(4) 0.038(3) 0.053(3) -0.008(3) 0.004(3) -0.011(3)
C53 0.029(2) 0.026(2) 0.027(2) 0.0015(17) 0.0008(17) -0.0117(18)
C54 0.026(2) 0.031(2) 0.033(2) -0.0022(19) 0.0042(18) -0.0070(18)
C55 0.030(2) 0.036(3) 0.037(3) 0.001(2) -0.0023(19) -0.009(2)
C56 0.036(2) 0.045(3) 0.030(2) 0.000(2) -0.0059(19) -0.008(2)
C57 0.038(3) 0.039(3) 0.030(2) -0.003(2) 0.001(2) -0.005(2)
C58 0.029(2) 0.033(2) 0.032(2) -0.0003(19) -0.0017(18) -0.0036(19)
C59 0.041(3) 0.052(3) 0.042(3) 0.001(3) -0.007(2) -0.007(3)
C60 0.055(3) 0.069(4) 0.035(3) -0.004(3) -0.001(3) -0.003(3)
C61 0.028(2) 0.036(3) 0.036(3) -0.005(2) -0.0013(18) -0.0077(19)
C62 0.031(2) 0.035(3) 0.033(2) -0.002(2) -0.0026(19) -0.006(2)
C63 0.023(2) 0.037(3) 0.037(3) -0.006(2) 0.0000(18) -0.0046(19)
C64 0.028(2) 0.035(3) 0.047(3) -0.010(2) -0.004(2) -0.006(2)
C65 0.030(2) 0.036(3) 0.044(3) -0.001(2) -0.002(2) -0.010(2)
C66 0.035(2) 0.039(3) 0.031(2) -0.002(2) 0.0012(19) -0.011(2)
C67 0.038(3) 0.042(3) 0.040(3) -0.008(2) 0.002(2) -0.009(2)
C68 0.052(3) 0.038(3) 0.058(4) -0.004(3) 0.005(3) -0.013(3)
C69 0.032(2) 0.039(3) 0.026(2) -0.0034(19) 0.0006(18) -0.006(2)
C70 0.036(2) 0.033(2) 0.031(2) -0.0027(19) 0.0000(19) -0.005(2)
C71 0.034(2) 0.045(3) 0.025(2) 0.000(2) -0.0002(18) -0.009(2)
C72 0.031(2) 0.054(3) 0.034(3) -0.003(2) -0.004(2) -0.001(2)
C73 0.041(3) 0.042(3) 0.038(3) -0.004(2) -0.005(2) -0.003(2)
C74 0.039(3) 0.036(3) 0.037(3) -0.001(2) -0.001(2) -0.009(2)
C75 0.038(3) 0.054(3) 0.042(3) -0.003(3) -0.003(2) -0.013(2)
C76 0.049(3) 0.060(4) 0.070(4) 0.005(3) -0.007(3) 0.002(3)
C77 0.031(2) 0.032(2) 0.035(2) -0.0055(19) -0.0025(19) -0.0060(19)
C78 0.033(2) 0.037(3) 0.039(3) -0.004(2) -0.005(2) -0.009(2)
C79 0.046(3) 0.033(3) 0.037(3) -0.001(2) -0.001(2) -0.008(2)
C80 0.046(3) 0.039(3) 0.043(3) 0.004(2) 0.000(2) -0.017(2)
C81 0.049(3) 0.040(3) 0.045(3) 0.002(2) -0.008(2) -0.017(2)
C82 0.046(3) 0.033(3) 0.032(2) 0.000(2) -0.006(2) -0.011(2)
C83 0.057(3) 0.046(3) 0.045(3) -0.001(3) -0.002(3) -0.013(3)
C84 0.068(4) 0.068(4) 0.060(4) 0.019(3) -0.013(3) -0.035(4)
C85 0.032(2) 0.027(2) 0.032(2) -0.0007(18) 0.0024(18) -0.0093(19)
C86 0.033(2) 0.035(3) 0.033(2) -0.002(2) 0.0045(19) -0.006(2)
C87 0.035(2) 0.040(3) 0.036(3) 0.001(2) -0.003(2) -0.008(2)
C88 0.042(3) 0.047(3) 0.030(2) -0.001(2) -0.004(2) -0.011(2)
C89 0.043(3) 0.036(3) 0.032(3) -0.003(2) 0.006(2) -0.007(2)
C90 0.033(2) 0.031(2) 0.033(2) 0.0003(19) -0.0010(19) -0.0067(19)
C91 0.042(3) 0.062(4) 0.045(3) -0.004(3) -0.005(2) -0.009(3)
C92 0.054(3) 0.052(3) 0.038(3) -0.005(3) 0.001(2) -0.003(3)
B1 0.025(2) 0.031(3) 0.030(3) -0.002(2) -0.0001(19) -0.006(2)
B2 0.029(2) 0.032(3) 0.032(3) 0.000(2) -0.002(2) -0.008(2)

loop_
_atom_type_symbol
_atom_type_description
_atom_type_scat_dispersion_real
_atom_type_scat_dispersion_imag
_atom_type_scat_source
C C 0.0033 0.0016 'International Tables Vol C Tables 4.2.6.8 and 6.1.1.4'
H H 0.0000 0.0000 'International Tables Vol C Tables 4.2.6.8 and 6.1.1.4'
B B 0.0013 0.0007 'International Tables Vol C Tables 4.2.6.8 and 6.1.1.4'
N N 0.0061 0.0033 'International Tables Vol C Tables 4.2.6.8 and 6.1.1.4'
F F 0.0171 0.0103 'International Tables Vol C Tables 4.2.6.8 and 6.1.1.4'
W W -0.8490 6.8722 'International Tables Vol C Tables 4.2.6.8 and 6.1.1.4'

loop_
_geom_angle_atom_site_label_1
_geom_angle_atom_site_label_2
_geom_angle_atom_site_label_3
_geom_angle
N4 W1 N7 90.86(15)
N4 W1 N1 90.85(15)
N7 W1 N1 175.99(15)
N4 W1 N10 176.96(15)
N7 W1 N10 88.97(15)
N1 W1 N10 89.13(15)
N4 W1 W2 91.43(11)
N7 W1 W2 91.68(11)
N1 W1 W2 91.90(11)
N10 W1 W2 91.61(11)
N11 W2 N2 90.43(16)
N11 W2 N8 92.59(15)
N2 W2 N8 175.75(15)
N11 W2 N5 176.23(15)
N2 W2 N5 88.81(16)
N8 W2 N5 87.98(15)
N11 W2 W1 91.68(11)
N2 W2 W1 91.08(11)
N8 W2 W1 91.83(11)
N5 W2 W1 92.03(11)
C1 N1 C2 118.3(4)
C1 N1 W1 118.9(3)
C2 N1 W1 122.6(4)
C1 N2 C7A 117.6(4)
C1 N2 W2 120.9(3)
C7A N2 W2 121.3(4)
C1 N3 C4 123.5(5)
C1 N3 C5A 121.6(5)
C4 N3 C5A 114.8(4)
C8 N4 C9 116.6(4)
C8 N4 W1 119.8(3)
C9 N4 W1 123.5(3)
C8 N5 C14 117.1(4)
C8 N5 W2 118.8(3)
C14 N5 W2 123.8(3)
C8 N6 C12 123.2(4)
C8 N6 C11 122.9(4)
C12 N6 C11 113.9(4)
C15 N7 C16 117.5(4)
C15 N7 W1 120.0(3)
C16 N7 W1 122.2(3)
C15 N8 C21 118.0(4)
C15 N8 W2 119.3(3)
C21 N8 W2 122.7(3)
C15 N9 C18 123.1(4)
C15 N9 C19 122.8(4)
C18 N9 C19 114.1(4)
C22 N10 C23 117.9(4)
C22 N10 W1 119.4(3)
C23 N10 W1 122.1(3)
C22 N11 C28 116.3(4)
C22 N11 W2 120.2(3)
C28 N11 W2 123.0(3)
C22 N12 C25 123.1(5)
C22 N12 C26 123.7(4)
C25 N12 C26 113.2(4)
N2 C1 N3 122.3(5)
N2 C1 N1 116.9(4)
N3 C1 N1 120.7(5)
N1 C2 C3 112.3(5)
C2 C3 C4 110.3(6)
N3 C4 C3 111.2(5)
C6A C5A N3 112.3(5)
C7A C6A C5A 111.3(6)
C6A C7A N2 112.1(6)
N6 C8 N5 121.3(4)
N6 C8 N4 120.9(4)
N5 C8 N4 117.8(4)
N4 C9 C10 109.9(5)
C11 C10 C9 108.5(5)
N6 C11 C10 111.9(4)
N6 C12 C13 111.7(4)
C12 C13 C14 108.5(5)
N5 C14 C13 110.3(4)
N9 C15 N7 121.4(4)
N9 C15 N8 121.4(4)
N7 C15 N8 117.1(4)
N7 C16 C17 109.9(5)
C18 C17 C16 107.6(5)
N9 C18 C17 111.3(4)
N9 C19 C20 111.5(5)
C19 C20 C21 108.8(5)
N8 C21 C20 111.0(5)
N12 C22 N10 122.2(4)
N12 C22 N11 120.9(4)
N10 C22 N11 116.9(4)
N10 C23 C24 110.6(5)
C23 C24 C25 109.4(5)
N12 C25 C24 111.4(4)
N12 C26 C27 112.5(4)
C28 C27 C26 109.3(5)
N11 C28 C27 111.6(5)
C30 C29 C34 115.5(4)
C30 C29 B1 121.5(4)
C34 C29 B1 122.8(4)
C31 C30 C29 122.3(5)
C32 C31 C30 120.6(5)
C32 C31 C35 119.6(4)
C30 C31 C35 119.7(4)
C33 C32 C31 118.4(5)
C32 C33 C34 120.7(5)
C32 C33 C36 119.3(5)
C34 C33 C36 120.0(5)
C33 C34 C29 122.5(4)
F4C C35 F5C 108.0(7)
F4C C35 F6C 107.0(7)
F5C C35 F6C 107.0(7)
F5A C35 F6A 108.2(5)
F4B C35 F6B 106.5(6)
F5A C35 F4A 106.3(4)
F6A C35 F4A 106.4(4)
F4B C35 F5B 105.1(5)
F6B C35 F5B 105.1(5)
F5A C35 C31 114.0(5)
F4C C35 C31 116.5(10)
F5C C35 C31 106.4(10)
F4B C35 C31 115.2(6)
F6C C35 C31 111.5(11)
F6A C35 C31 111.7(5)
F6B C35 C31 112.2(6)
F4A C35 C31 109.9(5)
F5B C35 C31 112.1(6)
F3 C36 F1 106.5(5)
F3 C36 F2 105.5(5)
F1 C36 F2 106.2(5)
F3 C36 C33 112.8(5)
F1 C36 C33 112.1(5)
F2 C36 C33 113.1(4)
C42 C37 C38 115.3(4)
C42 C37 B1 122.0(4)
C38 C37 B1 122.8(4)
C39 C38 C37 122.4(5)
C40 C39 C38 120.8(5)
C40 C39 C43 120.2(4)
C38 C39 C43 118.9(4)
C39 C40 C41 118.8(4)
C40 C41 C42 119.8(4)
C40 C41 C44 120.0(4)
C42 C41 C44 120.2(5)
C41 C42 C37 122.9(4)
F11A C43 F10A 107.9(5)
F12C C43 F10C 106.7(5)
F12B C43 F10B 106.3(6)
F12C C43 F11C 107.0(5)
F10C C43 F11C 106.2(5)
F12B C43 F11B 105.2(6)
F10B C43 F11B 105.3(6)
F11A C43 F12A 104.9(5)
F10A C43 F12A 105.0(4)
F12C C43 C39 114.3(6)
F11A C43 C39 115.0(5)
F12B C43 C39 114.4(7)
F10A C43 C39 113.3(5)
F10C C43 C39 112.4(6)
F10B C43 C39 110.4(7)
F11C C43 C39 109.7(6)
F11B C43 C39 114.5(7)
F12A C43 C39 110.0(5)
F7 C44 F9 105.6(4)
F7 C44 F8 106.5(4)
F9 C44 F8 105.0(5)
F7 C44 C41 113.5(5)
F9 C44 C41 113.2(4)
F8 C44 C41 112.4(4)
C50 C45 C46 114.8(4)
C50 C45 B1 123.5(4)
C46 C45 B1 121.2(4)
C47 C46 C45 122.5(5)
C48 C47 C46 121.3(5)
C48 C47 C51 121.0(4)
C46 C47 C51 117.6(5)
C47 C48 C49 117.6(4)
C48 C49 C50 120.4(5)
C48 C49 C52 120.4(4)
C50 C49 C52 119.2(4)
C45 C50 C49 123.3(5)
F15 C51 F13 106.7(4)
F15 C51 F14 105.9(4)
F13 C51 F14 105.0(5)
F15 C51 C47 113.7(5)
F13 C51 C47 113.1(4)
F14 C51 C47 111.8(4)
F16A C52 F18A 106.4(5)
F17B C52 F16B 107.2(6)
F16C C52 F17C 106.1(6)
F18C C52 F17C 104.9(6)
F17B C52 F18B 105.8(6)
F16B C52 F18B 105.5(6)
F18A C52 F17A 104.5(4)
F16C C52 C49 114.9(9)
F18C C52 C49 115.3(9)
F18A C52 C49 113.3(5)
F16B C52 C49 111.7(6)
F17C C52 C49 108.8(9)
F18B C52 C49 107.7(7)
F17A C52 C49 111.6(5)
C58 C53 C54 115.3(4)
C58 C53 B1 122.6(4)
C54 C53 B1 121.9(4)
C55 C54 C53 122.7(4)
C54 C55 C56 120.5(4)
C54 C55 C59 120.5(4)
C56 C55 C59 118.9(4)
C57 C56 C55 118.0(4)
C56 C57 C58 121.3(4)
C56 C57 C60 121.0(4)
C58 C57 C60 117.7(4)
C57 C58 C53 122.1(4)
F20A C59 F19A 107.7(5)
F21C C59 F20C 107.5(5)
F21B C59 F19B 106.6(5)
F21C C59 F19C 106.3(5)
F20C C59 F19C 105.2(5)
F21B C59 F20B 104.9(5)
F19B C59 F20B 104.5(5)
F20A C59 F21A 104.7(5)
F19A C59 F21A 105.2(5)
F21C C59 C55 115.9(6)
F20C C59 C55 110.7(6)
F19C C59 C55 110.7(6)
F23C C60 F24C 108.9(5)
F24B C60 F22B 107.0(6)
F23A C60 F24A 106.7(5)
F23A C60 F22A 107.6(5)
F24A C60 F22A 104.6(5)
F23C C60 F22C 104.6(5)
F24C C60 F22C 105.2(5)
F24B C60 F23B 106.2(6)
F22B C60 F23B 104.6(6)
F23A C60 C57 113.3(5)
F24B C60 C57 120.5(8)
F23C C60 C57 114.1(5)
F24C C60 C57 111.2(6)
F22B C60 C57 112.8(9)
F24A C60 C57 112.6(5)
F22A C60 C57 111.5(5)
F22C C60 C57 112.3(6)
F23B C60 C57 104.3(8)
C66 C61 C62 114.5(4)
C66 C61 B2 122.1(4)
C62 C61 B2 123.4(4)
C63 C62 C61 122.9(5)
C64 C63 C62 121.5(5)
C64 C63 C67 120.9(4)
C62 C63 C67 117.6(5)
C63 C64 C65 117.4(5)
C64 C65 C66 120.7(5)
C64 C65 C68 120.7(4)
C66 C65 C68 118.6(4)
C65 C66 C61 123.1(5)
F26 C67 F27 106.8(4)
F26 C67 F25 105.7(4)
F27 C67 F25 105.4(5)
F26 C67 C63 113.3(5)
F27 C67 C63 112.9(4)
F25 C67 C63 112.1(4)
F28A C68 F29A 106.1(4)
F29B C68 F30B 107.2(5)
F29B C68 F28B 107.3(5)
F30B C68 F28B 107.4(5)
F29C C68 F28C 107.2(5)
F29C C68 F30C 107.2(5)
F28C C68 F30C 106.9(5)
F30A C68 F28A 107.2(4)
F30A C68 F29A 106.9(4)
F29C C68 C65 114.1(11)
F30A C68 C65 112.7(5)
F29B C68 C65 113.6(7)
F30B C68 C65 113.0(8)
F28B C68 C65 108.1(8)
F28C C68 C65 113.3(12)
F30C C68 C65 107.8(12)
F28A C68 C65 112.6(5)
F29A C68 C65 110.9(4)
C70 C69 C74 115.9(4)
C70 C69 B2 123.1(4)
C74 C69 B2 120.9(4)
C71 C70 C69 122.1(5)
C72 C71 C70 121.0(5)
C72 C71 C75 120.0(4)
C70 C71 C75 119.0(4)
C71 C72 C73 118.2(5)
C74 C73 C72 120.8(5)
C74 C73 C76 120.3(5)
C72 C73 C76 118.8(4)
C73 C74 C69 122.1(5)
F32A C75 F33A 107.0(4)
F33C C75 F31C 106.7(7)
F32A C75 F31A 107.0(4)
F33A C75 F31A 106.8(4)
F33C C75 F32C 106.0(7)
F31C C75 F32C 105.9(7)
F32B C75 F33B 105.7(5)
F31B C75 F33B 105.7(5)
F32A C75 C71 112.6(5)
F33A C75 C71 112.7(5)
F33C C75 C71 113.7(10)
F32B C75 C71 111.0(6)
F31B C75 C71 114.7(6)
F31C C75 C71 111.7(10)
F31A C75 C71 110.4(4)
F32C C75 C71 112.2(10)
F33B C75 C71 112.5(6)
F35B C76 F34B 107.1(6)
F34A C76 F36A 107.2(5)
F36C C76 F35C 105.9(7)
F36C C76 F34C 105.9(7)
F35C C76 F34C 105.9(7)
F35B C76 F36B 105.8(5)
F34B C76 F36B 106.0(5)
F34A C76 F35A 105.8(5)
F36A C76 F35A 104.1(5)
F36C C76 C73 117.2(11)
F35C C76 C73 109.1(11)
F34C C76 C73 112.1(11)
C78 C77 C82 114.9(5)
C78 C77 B2 121.1(4)
C82 C77 B2 123.7(4)
C79 C78 C77 122.8(5)
C78 C79 C80 120.8(5)
C78 C79 C83 120.6(4)
C80 C79 C83 118.3(4)
C81 C80 C79 117.6(5)
C80 C81 C82 121.1(5)
C80 C81 C84 120.3(5)
C82 C81 C84 118.5(5)
C81 C82 C77 122.4(5)
F39C C83 F37C 108.2(6)
F38A C83 F37A 106.1(5)
F37B C83 F38B 105.8(7)
F38A C83 F39A 106.7(4)
F37B C83 F39A 107.6(13)
F37A C83 F39A 105.0(5)
F37B C83 F39B 104.5(6)
F38B C83 F39B 104.3(7)
F39C C83 F38C 105.1(5)
F37C C83 F38C 103.9(5)
F39C C83 C79 116.5(6)
F37C C83 C79 115.1(7)
F38A C83 C79 113.3(5)
F37B C83 C79 123.3(15)
F37A C83 C79 111.3(6)
F38B C83 C79 113.4(11)
F39A C83 C79 113.8(6)
F39B C83 C79 103.6(14)
F38C C83 C79 106.9(7)
F40B C84 F42B 108.9(5)
F41A C84 F40A 104.7(5)
F41A C84 F42A 107.4(5)
F40A C84 F42A 107.3(5)
F40B C84 F41B 107.7(5)
F42B C84 F41B 104.9(5)
F40B C84 C81 112.7(5)
F41A C84 C81 115.0(6)
F42B C84 C81 113.1(5)
F40A C84 C81 112.6(6)
F42A C84 C81 109.4(6)
F41B C84 C81 109.1(5)
C90 C85 C86 115.9(4)
C90 C85 B2 123.4(4)
C86 C85 B2 120.5(4)
C87 C86 C85 122.3(4)
C88 C87 C86 120.8(5)
C88 C87 C91 119.0(4)
C86 C87 C91 120.2(4)
C89 C88 C87 118.2(5)
C88 C89 C90 121.2(5)
C88 C89 C92 119.7(4)
C90 C89 C92 119.1(4)
C89 C90 C85 121.5(4)
F43B C91 F44B 106.4(6)
F45A C91 F44A 106.7(4)
F43C C91 F45C 107.4(6)
F45A C91 F43A 106.0(4)
F44A C91 F43A 105.5(4)
F43B C91 F45B 105.3(6)
F44B C91 F45B 105.5(6)
F43C C91 F44C 104.6(5)
F45C C91 F44C 104.1(5)
F43C C91 C87 115.5(6)
F43B C91 C87 118.2(9)
F44B C91 C87 114.9(9)
F45A C91 C87 114.0(5)
F44A C91 C87 113.1(5)
F45C C91 C87 114.9(6)
F43A C91 C87 111.0(5)
F45B C91 C87 105.4(9)
F44C C91 C87 109.3(6)
F48A C92 F47A 108.8(5)
F46B C92 F47B 105.6(5)
F46C C92 F47C 106.8(6)
F46C C92 F48C 106.0(5)
F47C C92 F48C 105.3(5)
F46B C92 F48B 104.9(5)
F47B C92 F48B 104.9(5)
F48A C92 F46A 106.4(5)
F47A C92 F46A 105.2(5)
F48A C92 C89 112.8(5)
F46C C92 C89 116.6(6)
F47A C92 C89 113.2(5)
F46B C92 C89 115.8(6)
F47B C92 C89 112.0(6)
F47C C92 C89 112.1(6)
F48C C92 C89 109.3(6)
F48B C92 C89 112.6(5)
F46A C92 C89 109.8(5)
C53 B1 C45 112.7(4)
C53 B1 C37 110.1(4)
C45 B1 C37 106.8(4)
C53 B1 C29 108.7(4)
C45 B1 C29 108.6(4)
C37 B1 C29 110.0(4)
C77 B2 C85 109.1(4)
C77 B2 C61 109.5(4)
C85 B2 C61 110.1(4)
C77 B2 C69 109.7(4)
C85 B2 C69 109.3(4)
C61 B2 C69 109.1(4)

loop_
_geom_bond_atom_site_label_1
_geom_bond_atom_site_label_2
_geom_bond_distance
W1 N4 2.071(4)
W1 N7 2.074(4)
W1 N1 2.078(4)
W1 N10 2.089(4)
W1 W2 2.1920(3)
W2 N11 2.064(4)
W2 N2 2.071(4)
W2 N8 2.079(4)
W2 N5 2.085(4)
F1 C36 1.335(6)
F2 C36 1.336(7)
F3 C36 1.329(7)
F4A C35 1.358(4)
F5A C35 1.344(4)
F6A C35 1.353(4)
F4B C35 1.350(5)
F5B C35 1.364(5)
F6B C35 1.355(5)
F4C C35 1.348(5)
F5C C35 1.349(5)
F6C C35 1.352(5)
F7 C44 1.336(6)
F8 C44 1.343(7)
F9 C44 1.339(6)
F10A C43 1.344(4)
F11A C43 1.340(4)
F12A C43 1.356(4)
F10B C43 1.348(5)
F11B C43 1.351(5)
F12B C43 1.344(5)
F10C C43 1.345(5)
F11C C43 1.349(5)
F12C C43 1.337(5)
F13 C51 1.333(6)
F14 C51 1.333(6)
F15 C51 1.332(6)
F16A C52 1.352(4)
F17A C52 1.366(4)
F18A C52 1.357(5)
F16B C52 1.357(5)
F17B C52 1.347(5)
F18B C52 1.362(5)
F16C C52 1.355(5)
F17C C52 1.361(5)
F18C C52 1.356(5)
F19A C59 1.340(5)
F20A C59 1.339(5)
F21A C59 1.355(5)
F19B C59 1.348(5)
F20B C59 1.353(5)
F21B C59 1.341(5)
F19C C59 1.350(5)
F20C C59 1.344(5)
F21C C59 1.335(5)
F22A C60 1.357(5)
F23A C60 1.343(5)
F24A C60 1.352(5)
F22B C60 1.351(5)
F23B C60 1.358(5)
F24B C60 1.343(5)
F22C C60 1.357(5)
F23C C60 1.346(5)
F24C C60 1.348(5)
F25 C67 1.333(6)
F26 C67 1.328(6)
F27 C67 1.332(6)
F28A C68 1.345(4)
F29A C68 1.347(4)
F30A C68 1.337(4)
F28B C68 1.339(5)
F29B C68 1.338(5)
F30B C68 1.338(5)
F28C C68 1.341(5)
F29C C68 1.336(5)
F30C C68 1.341(5)
F31A C75 1.348(4)
F32A C75 1.346(4)
F33A C75 1.346(4)
F31B C75 1.348(5)
F32B C75 1.348(5)
F33B C75 1.354(5)
F31C C75 1.348(5)
F32C C75 1.352(5)
F33C C75 1.348(5)
F34A C76 1.334(5)
F35A C76 1.357(5)
F36A C76 1.342(5)
F34B C76 1.342(5)
F35B C76 1.334(5)
F36B C76 1.353(5)
F34C C76 1.345(5)
F35C C76 1.345(5)
F36C C76 1.341(5)
F37A C83 1.358(4)
F38A C83 1.355(4)
F39A C83 1.361(4)
F37B C83 1.356(5)
F38B C83 1.359(5)
F39B C83 1.368(5)
F37C C83 1.353(5)
F38C C83 1.370(5)
F39C C83 1.350(5)
F40A C84 1.345(5)
F41A C84 1.340(5)
F42A C84 1.348(5)
F40B C84 1.339(5)
F41B C84 1.349(5)
F42B C84 1.341(5)
F43A C91 1.361(4)
F44A C91 1.354(4)
F45A C91 1.353(4)
F43B C91 1.353(5)
F44B C91 1.353(5)
F45B C91 1.361(5)
F43C C91 1.352(5)
F44C C91 1.365(5)
F45C C91 1.355(5)
F46A C92 1.353(5)
F47A C92 1.341(5)
F48A C92 1.331(5)
F46B C92 1.344(5)
F47B C92 1.347(5)
F48B C92 1.352(5)
F46C C92 1.337(5)
F47C C92 1.347(5)
F48C C92 1.348(5)
N1 C1 1.367(6)
N1 C2 1.473(6)
N2 C1 1.337(6)
N2 C7A 1.477(7)
N3 C1 1.354(6)
N3 C4 1.464(7)
N3 C5A 1.480(7)
N4 C8 1.359(6)
N4 C9 1.467(6)
N5 C8 1.350(6)
N5 C14 1.469(6)
N6 C8 1.346(6)
N6 C12 1.466(7)
N6 C11 1.474(7)
N7 C15 1.354(6)
N7 C16 1.468(6)
N8 C15 1.364(6)
N8 C21 1.467(6)
N9 C15 1.348(6)
N9 C18 1.461(7)
N9 C19 1.470(7)
N10 C22 1.350(6)
N10 C23 1.475(6)
N11 C22 1.365(6)
N11 C28 1.468(7)
N12 C22 1.340(6)
N12 C25 1.460(7)
N12 C26 1.475(7)
C2 C3 1.474(9)
C3 C4 1.501(10)
C5A C6A 1.469(7)
C6A C7A 1.461(7)
C9 C10 1.510(8)
C10 C11 1.501(8)
C12 C13 1.504(8)
C13 C14 1.512(8)
C16 C17 1.520(8)
C17 C18 1.512(9)
C19 C20 1.500(9)
C20 C21 1.513(8)
C23 C24 1.497(8)
C24 C25 1.518(9)
C26 C27 1.498(8)
C27 C28 1.486(8)
C29 C30 1.398(7)
C29 C34 1.404(6)
C29 B1 1.656(7)
C30 C31 1.396(7)
C31 C32 1.388(7)
C31 C35 1.500(8)
C32 C33 1.378(7)
C33 C34 1.391(7)
C33 C36 1.489(7)
C37 C42 1.398(7)
C37 C38 1.399(6)
C37 B1 1.649(6)
C38 C39 1.387(6)
C39 C40 1.379(7)
C39 C43 1.499(7)
C40 C41 1.383(7)
C41 C42 1.395(6)
C41 C44 1.489(7)
C45 C50 1.391(7)
C45 C46 1.404(6)
C45 B1 1.647(7)
C46 C47 1.389(7)
C47 C48 1.381(7)
C47 C51 1.501(7)
C48 C49 1.389(7)
C49 C50 1.394(7)
C49 C52 1.494(8)
C53 C58 1.397(6)
C53 C54 1.403(6)
C53 B1 1.638(7)
C54 C55 1.385(7)
C55 C56 1.386(7)
C55 C59 1.497(7)
C56 C57 1.376(7)
C57 C58 1.389(7)
C57 C60 1.506(7)
C61 C66 1.399(7)
C61 C62 1.401(6)
C61 B2 1.647(7)
C62 C63 1.382(7)
C63 C64 1.380(7)
C63 C67 1.505(7)
C64 C65 1.390(7)
C65 C66 1.390(7)
C65 C68 1.514(7)
C69 C70 1.396(7)
C69 C74 1.405(7)
C69 B2 1.648(7)
C70 C71 1.395(7)
C71 C72 1.374(7)
C71 C75 1.497(7)
C72 C73 1.391(8)
C73 C74 1.385(7)
C73 C76 1.499(8)
C77 C78 1.403(7)
C77 C82 1.403(7)
C77 B2 1.640(7)
C78 C79 1.382(7)
C79 C80 1.393(7)
C79 C83 1.483(7)
C80 C81 1.383(7)
C81 C82 1.390(7)
C81 C84 1.512(8)
C85 C90 1.402(6)
C85 C86 1.403(6)
C85 B2 1.645(7)
C86 C87 1.385(7)
C87 C88 1.383(7)
C87 C91 1.498(7)
C88 C89 1.379(7)
C89 C90 1.397(7)
C89 C92 1.503(7)
